data_7108024
loop_
_publ_author_name
'Radu Custelcean'
'Peter V. Bonnesen'
'Benjamin D. Roach'
'Nathan C. Duncan'

_publ_section_title
;
 Ion-pair triple helicates and mesocates self-assembled from ditopic
 2,2'-bipyridine-bis(urea) ligands and Ni(II) or Fe(II) sulfate salts
;
_journal_name_full Chem.Commun.
_journal_page_first 7438
_journal_paper_doi 10.1039/c2cc33062h
_journal_volume 48
_journal_year 2012
_chemical_formula_sum 'C87 H89 N23 Ni O21 S'
_chemical_formula_weight 1883.58
_chemical_name_common H1b
_chemical_name_systematic
;
?
;
_space_group_IT_number 2
_symmetry_cell_setting triclinic
_symmetry_space_group_name_Hall '-P 1'
_symmetry_space_group_name_H-M 'P -1'
_atom_sites_solution_hydrogens geom
_atom_sites_solution_primary direct
_atom_sites_solution_secondary difmap
_audit_creation_method SHELXL-97
_cell_angle_alpha 95.997(2)
_cell_angle_beta 104.132(2)
_cell_angle_gamma 108.688(2)
_cell_formula_units_Z 2
_cell_length_a 13.7888(11)
_cell_length_b 19.1350(15)
_cell_length_c 19.5872(16)
_cell_measurement_temperature 173(2)
_cell_volume 4652.6(7)
_computing_structure_refinement 'SHELXL-97 (Sheldrick, 2008)'
_computing_structure_solution 'SHELXS-97 (Sheldrick, 2008)'
_diffrn_ambient_temperature 173(2)
_diffrn_measured_fraction_theta_full 0.999
_diffrn_measured_fraction_theta_max 0.999
_diffrn_radiation_monochromator graphite
_diffrn_radiation_source 'fine-focus sealed tube'
_diffrn_radiation_type MoK\a
_diffrn_radiation_wavelength 0.71073
_diffrn_reflns_av_R_equivalents 0.0342
_diffrn_reflns_av_sigmaI/netI 0.0419
_diffrn_reflns_limit_h_max 16
_diffrn_reflns_limit_h_min -16
_diffrn_reflns_limit_k_max 22
_diffrn_reflns_limit_k_min -22
_diffrn_reflns_limit_l_max 23
_diffrn_reflns_limit_l_min -23
_diffrn_reflns_number 45983
_diffrn_reflns_theta_full 25.00
_diffrn_reflns_theta_max 25.00
_diffrn_reflns_theta_min 1.62
_exptl_absorpt_coefficient_mu 0.313
_exptl_absorpt_correction_T_max 0.9545
_exptl_absorpt_correction_T_min 0.9400
_exptl_absorpt_correction_type multi-scan
_exptl_absorpt_process_details SADABS
_exptl_crystal_colour orange
_exptl_crystal_density_diffrn 1.345
_exptl_crystal_density_method 'not measured'
_exptl_crystal_description prism
_exptl_crystal_F_000 1968
_exptl_crystal_size_max 0.20
_exptl_crystal_size_mid 0.16
_exptl_crystal_size_min 0.15
_refine_diff_density_max 0.901
_refine_diff_density_min -0.576
_refine_diff_density_rms 0.070
_refine_ls_extinction_method none
_refine_ls_goodness_of_fit_ref 1.072
_refine_ls_hydrogen_treatment constr
_refine_ls_matrix_type full
_refine_ls_number_parameters 1200
_refine_ls_number_reflns 16391
_refine_ls_number_restraints 0
_refine_ls_restrained_S_all 1.072
_refine_ls_R_factor_all 0.0886
_refine_ls_R_factor_gt 0.0667
_refine_ls_shift/su_max 0.001
_refine_ls_shift/su_mean 0.000
_refine_ls_structure_factor_coef Fsqd
_refine_ls_weighting_details 'calc w=1/[\s^2^(Fo^2^)+(0.1363P)^2^+0.4837P] where P=(Fo^2^+2Fc^2^)/3'
_refine_ls_weighting_scheme calc
_refine_ls_wR_factor_gt 0.1967
_refine_ls_wR_factor_ref 0.2147
_reflns_number_gt 11542
_reflns_number_total 16391
_reflns_threshold_expression >2sigma(I)
_cod_data_source_file c2cc33062h.txt
_cod_data_source_block c:\frames\470\work\470sq
_cod_original_cell_volume 4652.6(6)
_cod_original_sg_symbol_H-M P-1
_cod_database_code 7108024

loop_
_symmetry_equiv_pos_as_xyz
'x, y, z'
'-x, -y, -z'

loop_
_atom_site_label
_atom_site_type_symbol
_atom_site_fract_x
_atom_site_fract_y
_atom_site_fract_z
_atom_site_U_iso_or_equiv
_atom_site_adp_type
_atom_site_occupancy
_atom_site_symmetry_multiplicity
_atom_site_calc_flag
_atom_site_refinement_flags
Ni1 Ni 0.67727(3) 0.86281(2) 0.66305(2) 0.04498(15) Uani 1 1 d .
S1 S 0.96397(7) 1.26277(5) 0.78205(4) 0.0428(2) Uani 1 1 d .
O1 O 1.04155(18) 1.22723(13) 0.81316(12) 0.0460(5) Uani 1 1 d .
N1 N 0.7010(2) 0.79271(17) 0.58501(16) 0.0514(7) Uani 1 1 d .
C1 C 0.7192(3) 0.8218(2) 0.52789(19) 0.0493(8) Uani 1 1 d .
O2 O 0.8641(2) 1.22709(18) 0.80002(16) 0.0731(8) Uani 1 1 d .
N2 N 0.7017(2) 0.93074(16) 0.58803(14) 0.0471(7) Uani 1 1 d .
C2 C 0.7336(3) 0.7819(2) 0.4701(2) 0.0641(10) Uani 1 1 d .
H2 H 0.7454 0.8038 0.4301 0.077 Uiso 1 1 calc R
O3 O 0.9398(2) 1.24827(15) 0.70447(13) 0.0578(6) Uani 1 1 d .
N3 N 0.7174(3) 1.15615(18) 0.61594(17) 0.0594(8) Uani 1 1 d .
H3 H 0.7787 1.1824 0.6487 0.071 Uiso 1 1 calc R
C3 C 0.7300(3) 0.7092(3) 0.4728(3) 0.0772(13) Uani 1 1 d .
H3A H 0.7384 0.6799 0.4339 0.093 Uiso 1 1 calc R
O4 O 1.0078(2) 1.34257(15) 0.81225(17) 0.0787(9) Uani 1 1 d .
N4 N 0.6396(2) 1.1819(2) 0.70013(18) 0.0642(9) Uani 1 1 d .
H4 H 0.7056 1.2112 0.7243 0.077 Uiso 1 1 calc R
C4 C 0.7144(4) 0.6793(3) 0.5320(3) 0.0725(12) Uani 1 1 d .
H4A H 0.7135 0.6299 0.5351 0.087 Uiso 1 1 calc R
O5 O 0.93383(19) 1.07868(13) 0.99019(13) 0.0512(6) Uani 1 1 d .
N5 N 0.7045(2) 1.26992(16) 0.83587(17) 0.0527(7) Uani 1 1 d .
H5 H 0.7572 1.2527 0.8395 0.063 Uiso 1 1 calc R
C5 C 0.7001(3) 0.7232(2) 0.5871(2) 0.0639(10) Uani 1 1 d .
H5A H 0.6892 0.7028 0.6279 0.077 Uiso 1 1 calc R
O6 O 1.3323(2) 1.38750(14) 1.02230(14) 0.0584(7) Uani 1 1 d .
N6 N 0.8367(2) 1.38517(15) 0.87151(15) 0.0449(6) Uani 1 1 d .
H6 H 0.8764 1.3592 0.8632 0.054 Uiso 1 1 calc R
C6 C 0.7225(2) 0.9001(2) 0.53019(17) 0.0468(8) Uani 1 1 d .
O7 O 1.3505(4) 1.7196(2) 0.8479(2) 0.1246(16) Uani 1 1 d .
N7 N 1.0704(4) 1.6945(2) 0.9731(2) 0.0726(10) Uani 1 1 d .
C7 C 0.7450(3) 0.9408(2) 0.47766(18) 0.0548(9) Uani 1 1 d .
H7 H 0.7607 0.9189 0.4379 0.066 Uiso 1 1 calc R
O8 O 1.4138(3) 1.74955(17) 0.9628(2) 0.0835(9) Uani 1 1 d .
N8 N 0.5113(2) 0.82509(16) 0.62035(15) 0.0486(7) Uani 1 1 d .
C8 C 0.7444(3) 1.0127(2) 0.48323(19) 0.0566(9) Uani 1 1 d .
H8 H 0.7596 1.0408 0.4474 0.068 Uiso 1 1 calc R
O9 O 1.1037(2) 1.07238(16) 0.62220(15) 0.0659(7) Uani 1 1 d .
N9 N 0.6378(2) 0.93471(15) 0.73042(14) 0.0430(6) Uani 1 1 d .
C9 C 0.7215(3) 1.0441(2) 0.54175(19) 0.0536(9) Uani 1 1 d .
O10 O 0.9278(2) 1.35638(16) 0.51822(15) 0.0738(8) Uani 1 1 d .
N10 N 0.8605(2) 1.11668(15) 0.88999(14) 0.0459(7) Uani 1 1 d .
H10 H 0.8725 1.1361 0.8527 0.055 Uiso 1 1 calc R
C10 C 0.7013(3) 1.0011(2) 0.59238(18) 0.0521(9) Uani 1 1 d .
H10A H 0.6862 1.0225 0.6327 0.063 Uiso 1 1 calc R
O11 O 0.8884(4) 1.6854(2) 0.6724(2) 0.1237(16) Uani 1 1 d .
N11 N 1.0411(2) 1.14921(15) 0.93035(15) 0.0455(6) Uani 1 1 d .
H11 H 1.0387 1.1692 0.8918 0.055 Uiso 1 1 calc R
C11 C 0.7171(4) 1.1220(2) 0.5465(2) 0.0657(11) Uani 1 1 d .
H11A H 0.7793 1.1548 0.5340 0.079 Uiso 1 1 calc R
H11B H 0.6514 1.1196 0.5101 0.079 Uiso 1 1 calc R
O12 O 0.9188(5) 1.6689(3) 0.7794(2) 0.1398(19) Uani 1 1 d .
N12 N 1.2095(2) 1.28117(16) 0.94295(17) 0.0527(7) Uani 1 1 d .
H12 H 1.1599 1.2658 0.9011 0.063 Uiso 1 1 calc R
C12 C 0.6254(3) 1.1482(2) 0.6310(2) 0.0636(10) Uani 1 1 d .
O13 O 0.5373(2) 1.1135(2) 0.58809(17) 0.0931(11) Uani 1 1 d .
N13 N 1.2232(2) 1.39591(15) 0.91706(16) 0.0483(7) Uani 1 1 d .
H13 H 1.1662 1.3689 0.8811 0.058 Uiso 1 1 calc R
C13 C 0.5634(3) 1.1758(2) 0.7374(2) 0.0606(10) Uani 1 1 d .
O14 O 0.6637(2) 1.37307(15) 0.86604(17) 0.0682(8) Uani 1 1 d .
N14 N 1.3689(3) 1.7027(2) 0.9074(3) 0.0765(10) Uani 1 1 d .
C14 C 0.4567(3) 1.1280(3) 0.7083(3) 0.0763(13) Uani 1 1 d .
H14 H 0.4329 1.0999 0.6605 0.092 Uiso 1 1 calc R
O15 O 1.0199(3) 1.73705(18) 0.9763(2) 0.1100(13) Uani 1 1 d .
N15 N 0.6726(2) 0.79098(16) 0.73654(15) 0.0514(7) Uani 1 1 d .
C15 C 0.3859(3) 1.1209(3) 0.7478(3) 0.0861(15) Uani 1 1 d .
H15 H 0.3133 1.0885 0.7271 0.103 Uiso 1 1 calc R
O16 O 1.1684(3) 1.71547(17) 0.9891(2) 0.0954(11) Uani 1 1 d .
N16 N 0.8375(2) 0.90313(15) 0.72544(14) 0.0432(6) Uani 1 1 d .
C16 C 0.4195(3) 1.1607(3) 0.8175(3) 0.0885(15) Uani 1 1 d .
H16 H 0.3701 1.1550 0.8448 0.106 Uiso 1 1 calc R
N17 N 1.0581(2) 1.11225(17) 0.71877(16) 0.0533(7) Uani 1 1 d .
H17 H 1.0284 1.1413 0.7365 0.064 Uiso 1 1 calc R
C17 C 0.5267(3) 1.2098(2) 0.8486(3) 0.0719(12) Uani 1 1 d .
H17A H 0.5506 1.2369 0.8967 0.086 Uiso 1 1 calc R
N18 N 1.0219(2) 1.15978(17) 0.61726(16) 0.0542(7) Uani 1 1 d .
H18 H 0.9988 1.1879 0.6428 0.065 Uiso 1 1 calc R
C18 C 0.5970(3) 1.2177(2) 0.8067(2) 0.0564(9) Uani 1 1 d .
N19 N 1.0264(2) 1.29582(16) 0.58095(15) 0.0497(7) Uani 1 1 d .
H19 H 1.0714 1.3003 0.6231 0.060 Uiso 1 1 calc R
C19 C 0.7295(3) 1.3449(2) 0.85828(19) 0.0495(8) Uani 1 1 d .
N20 N 0.9905(3) 1.38743(17) 0.64081(16) 0.0550(8) Uani 1 1 d .
H20 H 1.0161 1.3701 0.6784 0.066 Uiso 1 1 calc R
C20 C 0.8899(3) 1.46267(18) 0.89669(17) 0.0423(7) Uani 1 1 d .
N21 N 0.9102(4) 1.6490(3) 0.7163(2) 0.0900(12) Uani 1 1 d .
C21 C 1.0018(3) 1.48982(19) 0.91369(17) 0.0442(8) Uani 1 1 d .
H21 H 1.0373 1.4555 0.9077 0.053 Uiso 1 1 calc R
C22 C 1.0611(3) 1.5651(2) 0.93894(18) 0.0503(8) Uani 1 1 d .
H22 H 1.1370 1.5830 0.9508 0.060 Uiso 1 1 calc R
C23 C 1.0081(3) 1.6140(2) 0.94662(19) 0.0551(9) Uani 1 1 d .
C24 C 0.8977(3) 1.5895(2) 0.9298(2) 0.0560(9) Uani 1 1 d .
H24 H 0.8631 1.6245 0.9351 0.067 Uiso 1 1 calc R
C25 C 0.8383(3) 1.5137(2) 0.90540(19) 0.0519(9) Uani 1 1 d .
H25 H 0.7625 1.4962 0.8945 0.062 Uiso 1 1 calc R
C26 C 0.4606(3) 0.85786(19) 0.65719(17) 0.0467(8) Uani 1 1 d .
C27 C 0.3500(3) 0.8324(2) 0.63968(19) 0.0547(9) Uani 1 1 d .
H27 H 0.3159 0.8559 0.6663 0.066 Uiso 1 1 calc R
C28 C 0.2896(3) 0.7724(2) 0.5832(2) 0.0572(10) Uani 1 1 d .
H28 H 0.2136 0.7537 0.5711 0.069 Uiso 1 1 calc R
C29 C 0.3401(3) 0.7403(2) 0.5450(2) 0.0569(9) Uani 1 1 d .
H29 H 0.2999 0.6996 0.5054 0.068 Uiso 1 1 calc R
C30 C 0.4510(3) 0.7681(2) 0.56465(19) 0.0566(9) Uani 1 1 d .
H30 H 0.4859 0.7459 0.5375 0.068 Uiso 1 1 calc R
C31 C 0.5324(3) 0.92089(19) 0.71644(18) 0.0464(8) Uani 1 1 d .
C32 C 0.4938(3) 0.9647(2) 0.7561(2) 0.0581(9) Uani 1 1 d .
H32 H 0.4193 0.9562 0.7440 0.070 Uiso 1 1 calc R
C33 C 0.5651(3) 1.0207(2) 0.8132(2) 0.0596(10) Uani 1 1 d .
H33 H 0.5395 1.0505 0.8409 0.071 Uiso 1 1 calc R
C34 C 0.6739(3) 1.03380(19) 0.83048(18) 0.0451(8) Uani 1 1 d .
C35 C 0.7064(3) 0.98965(18) 0.78615(17) 0.0417(7) Uani 1 1 d .
H35 H 0.7808 0.9989 0.7958 0.050 Uiso 1 1 calc R
C36 C 0.7530(3) 1.09035(19) 0.89540(18) 0.0484(8) Uani 1 1 d .
H36A H 0.7300 1.1339 0.9023 0.058 Uiso 1 1 calc R
H36B H 0.7526 1.0673 0.9383 0.058 Uiso 1 1 calc R
C37 C 0.9449(3) 1.11221(17) 0.94166(18) 0.0422(7) Uani 1 1 d .
C38 C 1.1431(3) 1.15825(19) 0.97456(18) 0.0449(8) Uani 1 1 d .
C39 C 1.1615(3) 1.1029(2) 1.0104(2) 0.0522(9) Uani 1 1 d .
H39 H 1.1036 1.0579 1.0067 0.063 Uiso 1 1 calc R
C40 C 1.2634(3) 1.1128(2) 1.0513(2) 0.0588(10) Uani 1 1 d .
H40 H 1.2752 1.0749 1.0764 0.071 Uiso 1 1 calc R
C41 C 1.3484(3) 1.1776(2) 1.0561(3) 0.0677(11) Uani 1 1 d .
H41 H 1.4185 1.1839 1.0842 0.081 Uiso 1 1 calc R
C42 C 1.3322(3) 1.2329(2) 1.0203(2) 0.0631(11) Uani 1 1 d .
H42 H 1.3913 1.2766 1.0227 0.076 Uiso 1 1 calc R
C43 C 1.2285(3) 1.22477(19) 0.9802(2) 0.0492(8) Uani 1 1 d .
C44 C 1.2615(3) 1.35731(19) 0.9665(2) 0.0470(8) Uani 1 1 d .
C45 C 1.2646(3) 1.47293(18) 0.91765(19) 0.0447(8) Uani 1 1 d .
C46 C 1.3349(3) 1.5269(2) 0.9775(2) 0.0533(9) Uani 1 1 d .
H46 H 1.3590 1.5122 1.0215 0.064 Uiso 1 1 calc R
C47 C 1.3695(3) 1.6018(2) 0.9730(2) 0.0577(9) Uani 1 1 d .
H47 H 1.4180 1.6388 1.0138 0.069 Uiso 1 1 calc R
C48 C 1.3341(3) 1.6228(2) 0.9101(2) 0.0567(9) Uani 1 1 d .
C49 C 1.2652(3) 1.5707(2) 0.8498(2) 0.0627(10) Uani 1 1 d .
H49 H 1.2424 1.5862 0.8060 0.075 Uiso 1 1 calc R
C50 C 1.2297(3) 1.4959(2) 0.8537(2) 0.0554(9) Uani 1 1 d .
H50 H 1.1810 1.4596 0.8127 0.066 Uiso 1 1 calc R
C51 C 0.7686(3) 0.8039(2) 0.78527(18) 0.0486(8) Uani 1 1 d .
C52 C 0.7807(3) 0.7564(2) 0.8325(2) 0.0604(10) Uani 1 1 d .
H52 H 0.8486 0.7661 0.8659 0.072 Uiso 1 1 calc R
C53 C 0.6931(4) 0.6943(2) 0.8309(2) 0.0729(12) Uani 1 1 d .
H53 H 0.7005 0.6604 0.8622 0.088 Uiso 1 1 calc R
C54 C 0.5950(4) 0.6827(2) 0.7830(2) 0.0761(13) Uani 1 1 d .
H54 H 0.5331 0.6417 0.7819 0.091 Uiso 1 1 calc R
C55 C 0.5887(3) 0.7315(2) 0.7367(2) 0.0663(11) Uani 1 1 d .
H55 H 0.5212 0.7226 0.7032 0.080 Uiso 1 1 calc R
C56 C 0.8566(3) 0.87156(19) 0.78387(17) 0.0446(8) Uani 1 1 d .
C57 C 0.9510(3) 0.9037(2) 0.83862(19) 0.0512(8) Uani 1 1 d .
H57 H 0.9627 0.8818 0.8798 0.061 Uiso 1 1 calc R
C58 C 1.0285(3) 0.9679(2) 0.83343(19) 0.0513(9) Uani 1 1 d .
H58 H 1.0930 0.9912 0.8717 0.062 Uiso 1 1 calc R
C59 C 1.0124(3) 0.99847(19) 0.77251(18) 0.0450(8) Uani 1 1 d .
C60 C 0.9146(3) 0.96446(19) 0.72011(18) 0.0445(8) Uani 1 1 d .
H60 H 0.9015 0.9855 0.6785 0.053 Uiso 1 1 calc R
C61 C 1.0986(3) 1.0655(2) 0.7630(2) 0.0519(9) Uani 1 1 d .
H61A H 1.1427 1.0968 0.8109 0.062 Uiso 1 1 calc R
H61B H 1.1459 1.0474 0.7410 0.062 Uiso 1 1 calc R
C62 C 1.0650(3) 1.1123(2) 0.6510(2) 0.0515(9) Uani 1 1 d .
C63 C 1.0117(3) 1.1673(2) 0.54531(19) 0.0517(9) Uani 1 1 d .
C64 C 0.9978(3) 1.1071(2) 0.4916(2) 0.0607(10) Uani 1 1 d .
H64 H 0.9968 1.0603 0.5040 0.073 Uiso 1 1 calc R
C65 C 0.9857(3) 1.1148(3) 0.4222(2) 0.0709(12) Uani 1 1 d .
H65 H 0.9757 1.0733 0.3866 0.085 Uiso 1 1 calc R
C66 C 0.9878(4) 1.1820(3) 0.4036(2) 0.0756(13) Uani 1 1 d .
H66 H 0.9807 1.1873 0.3551 0.091 Uiso 1 1 calc R
C67 C 1.0004(3) 1.2429(3) 0.4550(2) 0.0636(10) Uani 1 1 d .
H67 H 1.0012 1.2893 0.4416 0.076 Uiso 1 1 calc R
C68 C 1.0119(3) 1.2354(2) 0.52621(18) 0.0513(9) Uani 1 1 d .
C69 C 0.9782(3) 1.3470(2) 0.57496(19) 0.0513(9) Uani 1 1 d .
C70 C 0.9677(3) 1.4521(2) 0.6558(2) 0.0582(9) Uani 1 1 d .
C71 C 0.9693(4) 1.4754(3) 0.7254(2) 0.0699(12) Uani 1 1 d .
H71 H 0.9825 1.4458 0.7602 0.084 Uiso 1 1 calc R
C72 C 0.9523(4) 1.5402(3) 0.7451(2) 0.0722(12) Uani 1 1 d .
H72 H 0.9549 1.5559 0.7934 0.087 Uiso 1 1 calc R
C73 C 0.9317(4) 1.5816(3) 0.6955(2) 0.0691(11) Uani 1 1 d .
C74 C 0.9259(5) 1.5590(3) 0.6253(3) 0.0893(16) Uani 1 1 d .
H74 H 0.9087 1.5875 0.5904 0.107 Uiso 1 1 calc R
C75 C 0.9453(5) 1.4946(3) 0.6059(2) 0.0852(15) Uani 1 1 d .
H75 H 0.9432 1.4794 0.5576 0.102 Uiso 1 1 calc R
O1S O 0.5608(5) 1.0017(3) 1.0699(3) 0.1412(18) Uani 1 1 d .
N1S N 1.3648(3) 1.3819(2) 0.79498(19) 0.0746(10) Uani 1 1 d .
C1S C 0.5028(7) 0.9330(4) 1.0166(4) 0.137(3) Uani 1 1 d .
H1S1 H 0.5413 0.8976 1.0247 0.165 Uiso 1 1 calc R
H1S2 H 0.4311 0.9094 1.0228 0.165 Uiso 1 1 calc R
O2S O 1.3656(4) 1.5861(3) 0.6625(3) 0.161(2) Uani 1 1 d .
N2S N 0.2032(5) 0.8606(4) 0.8280(5) 0.143(3) Uani 1 1 d .
C2S C 0.5097(7) 1.0560(4) 1.0534(4) 0.138(3) Uani 1 1 d .
H2S1 H 0.4385 1.0384 1.0615 0.166 Uiso 1 1 calc R
H2S2 H 0.5532 1.1047 1.0868 0.166 Uiso 1 1 calc R
O3S O 1.2679(4) 1.4773(3) 0.5355(3) 0.1391(17) Uani 1 1 d .
C3S C 1.3786(6) 1.4995(5) 0.5735(5) 0.177(4) Uani 1 1 d .
H3S1 H 1.3880 1.4631 0.6046 0.213 Uiso 1 1 calc R
H3S2 H 1.4189 1.4970 0.5384 0.213 Uiso 1 1 calc R
O4S O 1.2191(3) 1.3495(2) 0.69891(19) 0.1009(12) Uani 1 1 d .
C4S C 1.4207(7) 1.5687(5) 0.6141(6) 0.182(4) Uani 1 1 d .
H4S1 H 1.4254 1.6052 0.5817 0.218 Uiso 1 1 calc R
H4S2 H 1.4948 1.5768 0.6424 0.218 Uiso 1 1 calc R
O5S O 0.2369(3) 0.9221(2) 0.7405(2) 0.0972(11) Uani 1 1 d .
C5S C 1.2529(7) 1.5675(5) 0.6244(5) 0.165(4) Uani 1 1 d .
H5S1 H 1.2124 1.5709 0.6592 0.198 Uiso 1 1 calc R
H5S2 H 1.2452 1.6034 0.5924 0.198 Uiso 1 1 calc R
C6S C 1.2115(6) 1.4923(5) 0.5827(4) 0.136(3) Uani 1 1 d .
H6S1 H 1.2101 1.4569 0.6162 0.163 Uiso 1 1 calc R
H6S2 H 1.1365 1.4814 0.5542 0.163 Uiso 1 1 calc R
C7S C 1.2691(5) 1.3386(4) 0.7526(3) 0.108(2) Uani 1 1 d .
H7S H 1.2361 1.2931 0.7668 0.130 Uiso 1 1 calc R
C8S C 1.4143(5) 1.3594(5) 0.8569(4) 0.143(3) Uani 1 1 d .
H8S1 H 1.4844 1.3983 0.8819 0.214 Uiso 1 1 calc R
H8S2 H 1.4235 1.3119 0.8425 0.214 Uiso 1 1 calc R
H8S3 H 1.3690 1.3525 0.8891 0.214 Uiso 1 1 calc R
C9S C 1.4218(7) 1.4551(5) 0.7881(6) 0.183(4) Uani 1 1 d .
H9S1 H 1.4906 1.4758 0.8259 0.274 Uiso 1 1 calc R
H9S2 H 1.3799 1.4873 0.7926 0.274 Uiso 1 1 calc R
H9S3 H 1.4344 1.4532 0.7410 0.274 Uiso 1 1 calc R
C10S C 0.2278(5) 0.9127(5) 0.7980(4) 0.117(2) Uani 1 1 d .
H10S H 0.2447 0.9592 0.8290 0.140 Uiso 1 1 calc R
C11S C 0.1656(10) 0.7847(6) 0.7766(7) 0.276(10) Uani 1 1 d .
H11C H 0.1379 0.7904 0.7273 0.413 Uiso 1 1 calc R
H11D H 0.1089 0.7476 0.7897 0.413 Uiso 1 1 calc R
H11E H 0.2260 0.7675 0.7801 0.413 Uiso 1 1 calc R
C12S C 0.1941(8) 0.8532(7) 0.8974(5) 0.193(5) Uani 1 1 d .
H12A H 0.2475 0.8972 0.9327 0.289 Uiso 1 1 calc R
H12B H 0.2063 0.8075 0.9090 0.289 Uiso 1 1 calc R
H12C H 0.1221 0.8497 0.8987 0.289 Uiso 1 1 calc R

loop_
_atom_site_aniso_label
_atom_site_aniso_U_11
_atom_site_aniso_U_22
_atom_site_aniso_U_33
_atom_site_aniso_U_23
_atom_site_aniso_U_13
_atom_site_aniso_U_12
Ni1 0.0452(3) 0.0436(3) 0.0411(3) 0.00695(19) 0.00864(19) 0.0128(2)
S1 0.0469(5) 0.0390(4) 0.0462(5) 0.0097(4) 0.0180(4) 0.0165(4)
O1 0.0474(13) 0.0457(13) 0.0509(13) 0.0123(11) 0.0191(10) 0.0204(11)
N1 0.0456(16) 0.0493(18) 0.0530(18) 0.0012(14) 0.0088(13) 0.0159(13)
C1 0.0362(17) 0.055(2) 0.048(2) -0.0019(17) 0.0067(14) 0.0137(15)
O2 0.0630(17) 0.109(2) 0.0811(19) 0.0502(18) 0.0435(15) 0.0487(17)
N2 0.0515(17) 0.0521(18) 0.0350(14) 0.0057(13) 0.0102(12) 0.0181(14)
C2 0.052(2) 0.069(3) 0.062(2) -0.006(2) 0.0178(18) 0.0153(19)
O3 0.0695(16) 0.0644(16) 0.0473(14) 0.0139(12) 0.0201(12) 0.0315(13)
N3 0.0557(19) 0.059(2) 0.061(2) 0.0135(16) 0.0137(15) 0.0191(15)
C3 0.065(3) 0.069(3) 0.087(3) -0.016(3) 0.025(2) 0.019(2)
O4 0.082(2) 0.0447(16) 0.088(2) -0.0037(15) -0.0121(16) 0.0261(14)
N4 0.0414(17) 0.070(2) 0.064(2) -0.0022(17) 0.0132(15) 0.0052(15)
C4 0.074(3) 0.059(3) 0.082(3) -0.001(2) 0.020(2) 0.027(2)
O5 0.0541(14) 0.0417(13) 0.0620(15) 0.0214(12) 0.0248(12) 0.0134(11)
N5 0.0388(15) 0.0451(17) 0.069(2) 0.0010(15) 0.0139(14) 0.0137(13)
C5 0.068(3) 0.053(2) 0.066(3) 0.002(2) 0.012(2) 0.025(2)
O6 0.0551(15) 0.0485(15) 0.0606(16) 0.0203(13) 0.0056(13) 0.0096(12)
N6 0.0373(14) 0.0405(15) 0.0568(17) 0.0019(13) 0.0147(12) 0.0154(12)
C6 0.0327(16) 0.060(2) 0.0387(18) 0.0008(16) 0.0034(13) 0.0128(15)
O7 0.160(4) 0.069(2) 0.117(3) 0.055(2) 0.012(3) 0.016(2)
N7 0.096(3) 0.044(2) 0.070(2) 0.0048(17) 0.031(2) 0.012(2)
C7 0.046(2) 0.074(3) 0.0382(18) 0.0044(18) 0.0126(15) 0.0168(18)
O8 0.073(2) 0.0454(17) 0.118(3) 0.0184(18) 0.0245(19) 0.0058(15)
N8 0.0483(16) 0.0443(16) 0.0427(16) 0.0082(13) 0.0034(13) 0.0103(13)
C8 0.054(2) 0.072(3) 0.0395(19) 0.0150(18) 0.0128(16) 0.0162(19)
O9 0.0771(18) 0.0695(18) 0.0677(17) 0.0099(14) 0.0359(14) 0.0383(15)
N9 0.0430(15) 0.0408(15) 0.0407(15) 0.0091(12) 0.0108(12) 0.0098(12)
C9 0.051(2) 0.060(2) 0.044(2) 0.0139(17) 0.0088(16) 0.0148(17)
O10 0.085(2) 0.0647(18) 0.0549(17) -0.0007(14) -0.0107(14) 0.0322(16)
N10 0.0435(15) 0.0449(16) 0.0413(15) 0.0066(13) 0.0162(12) 0.0033(12)
C10 0.062(2) 0.056(2) 0.0396(19) 0.0098(17) 0.0160(16) 0.0227(18)
O11 0.208(5) 0.110(3) 0.094(3) 0.046(2) 0.037(3) 0.107(3)
N11 0.0463(16) 0.0405(15) 0.0499(16) 0.0148(13) 0.0205(13) 0.0095(12)
C11 0.088(3) 0.062(3) 0.051(2) 0.0195(19) 0.020(2) 0.029(2)
O12 0.256(6) 0.140(4) 0.100(3) 0.051(3) 0.084(4) 0.140(4)
N12 0.0413(15) 0.0427(16) 0.069(2) 0.0221(15) 0.0101(14) 0.0090(13)
C12 0.061(3) 0.056(2) 0.060(2) 0.004(2) 0.005(2) 0.014(2)
O13 0.0614(19) 0.118(3) 0.072(2) -0.0146(19) 0.0022(16) 0.0179(19)
N13 0.0420(15) 0.0404(15) 0.0543(17) 0.0131(13) 0.0083(13) 0.0073(12)
C13 0.044(2) 0.052(2) 0.075(3) 0.005(2) 0.0138(18) 0.0082(17)
O14 0.0442(14) 0.0554(16) 0.103(2) -0.0025(15) 0.0247(14) 0.0183(12)
N14 0.071(2) 0.052(2) 0.105(3) 0.031(2) 0.025(2) 0.0165(19)
C14 0.047(2) 0.073(3) 0.088(3) -0.004(2) 0.011(2) 0.005(2)
O15 0.135(3) 0.0457(18) 0.150(4) -0.010(2) 0.071(3) 0.021(2)
N15 0.0516(17) 0.0437(16) 0.0498(17) 0.0080(13) 0.0082(13) 0.0106(14)
C15 0.045(2) 0.079(3) 0.114(4) -0.004(3) 0.023(2) 0.004(2)
O16 0.086(2) 0.0503(18) 0.112(3) 0.0107(18) 0.002(2) -0.0030(17)
N16 0.0455(15) 0.0454(16) 0.0409(15) 0.0086(12) 0.0143(12) 0.0180(13)
C16 0.051(2) 0.081(3) 0.129(5) 0.008(3) 0.044(3) 0.008(2)
N17 0.0582(18) 0.0491(17) 0.0609(19) 0.0091(15) 0.0299(15) 0.0214(14)
C17 0.057(2) 0.058(2) 0.093(3) -0.002(2) 0.030(2) 0.011(2)
N18 0.0664(19) 0.0488(17) 0.0565(18) 0.0090(14) 0.0319(15) 0.0229(15)
C18 0.0372(18) 0.050(2) 0.075(3) 0.0067(19) 0.0157(17) 0.0088(16)
N19 0.0509(17) 0.0493(17) 0.0415(15) 0.0067(13) 0.0061(13) 0.0146(14)
C19 0.0414(19) 0.050(2) 0.053(2) 0.0028(17) 0.0133(15) 0.0137(16)
N20 0.071(2) 0.0518(18) 0.0460(17) 0.0165(14) 0.0135(14) 0.0270(16)
C20 0.0448(18) 0.0420(18) 0.0398(17) 0.0061(14) 0.0126(14) 0.0159(15)
N21 0.126(4) 0.093(3) 0.082(3) 0.038(3) 0.040(3) 0.069(3)
C21 0.0447(18) 0.0431(19) 0.0432(18) 0.0055(15) 0.0131(14) 0.0142(15)
C22 0.0471(19) 0.049(2) 0.048(2) 0.0075(16) 0.0122(15) 0.0101(16)
C23 0.072(3) 0.0391(19) 0.046(2) 0.0019(16) 0.0169(18) 0.0118(18)
C24 0.069(2) 0.046(2) 0.059(2) 0.0078(18) 0.0220(19) 0.0265(19)
C25 0.0474(19) 0.055(2) 0.055(2) 0.0063(17) 0.0144(16) 0.0229(17)
C26 0.0485(19) 0.047(2) 0.0401(18) 0.0104(15) 0.0110(15) 0.0125(16)
C27 0.046(2) 0.059(2) 0.050(2) 0.0105(18) 0.0062(16) 0.0123(17)
C28 0.0409(19) 0.060(2) 0.058(2) 0.0154(19) 0.0028(17) 0.0093(17)
C29 0.053(2) 0.048(2) 0.051(2) 0.0060(17) -0.0021(17) 0.0070(17)
C30 0.058(2) 0.054(2) 0.047(2) 0.0029(17) 0.0027(17) 0.0169(18)
C31 0.0412(18) 0.047(2) 0.0448(19) 0.0109(16) 0.0106(14) 0.0091(15)
C32 0.0422(19) 0.062(2) 0.064(2) 0.0035(19) 0.0145(17) 0.0143(18)
C33 0.049(2) 0.063(2) 0.064(2) 0.001(2) 0.0209(18) 0.0155(18)
C34 0.0433(18) 0.0415(18) 0.0472(19) 0.0101(15) 0.0166(15) 0.0081(14)
C35 0.0407(17) 0.0417(18) 0.0394(17) 0.0102(15) 0.0113(14) 0.0101(14)
C36 0.0486(19) 0.0436(19) 0.0486(19) 0.0047(16) 0.0182(15) 0.0093(15)
C37 0.0477(19) 0.0271(16) 0.0476(19) 0.0027(14) 0.0177(15) 0.0067(14)
C38 0.0454(18) 0.0412(18) 0.052(2) 0.0108(16) 0.0198(15) 0.0162(15)
C39 0.060(2) 0.044(2) 0.064(2) 0.0211(17) 0.0300(18) 0.0208(17)
C40 0.058(2) 0.053(2) 0.080(3) 0.029(2) 0.030(2) 0.0285(19)
C41 0.050(2) 0.068(3) 0.100(3) 0.042(2) 0.026(2) 0.031(2)
C42 0.044(2) 0.057(2) 0.092(3) 0.034(2) 0.022(2) 0.0140(17)
C43 0.0463(19) 0.0447(19) 0.062(2) 0.0208(17) 0.0205(16) 0.0169(15)
C44 0.0390(18) 0.045(2) 0.060(2) 0.0211(17) 0.0189(17) 0.0115(15)
C45 0.0404(17) 0.0427(19) 0.055(2) 0.0167(16) 0.0196(15) 0.0141(15)
C46 0.0454(19) 0.048(2) 0.058(2) 0.0168(18) 0.0115(16) 0.0072(16)
C47 0.045(2) 0.046(2) 0.073(3) 0.0155(19) 0.0128(18) 0.0077(16)
C48 0.049(2) 0.041(2) 0.080(3) 0.020(2) 0.0237(19) 0.0103(16)
C49 0.073(3) 0.058(2) 0.063(2) 0.027(2) 0.022(2) 0.024(2)
C50 0.066(2) 0.046(2) 0.052(2) 0.0113(17) 0.0152(18) 0.0187(18)
C51 0.058(2) 0.048(2) 0.0450(19) 0.0146(16) 0.0170(16) 0.0234(17)
C52 0.068(2) 0.059(2) 0.059(2) 0.0216(19) 0.0147(19) 0.028(2)
C53 0.092(3) 0.053(2) 0.071(3) 0.029(2) 0.018(2) 0.022(2)
C54 0.081(3) 0.054(2) 0.075(3) 0.020(2) 0.012(2) 0.005(2)
C55 0.057(2) 0.057(2) 0.071(3) 0.021(2) 0.0095(19) 0.0057(19)
C56 0.0484(19) 0.048(2) 0.0429(18) 0.0112(15) 0.0158(15) 0.0222(16)
C57 0.050(2) 0.062(2) 0.0435(19) 0.0152(17) 0.0107(16) 0.0241(18)
C58 0.0419(19) 0.063(2) 0.0445(19) 0.0025(17) 0.0085(15) 0.0184(17)
C59 0.0441(18) 0.0469(19) 0.0467(19) 0.0011(15) 0.0175(15) 0.0194(15)
C60 0.0468(19) 0.0474(19) 0.0417(18) 0.0079(15) 0.0157(15) 0.0185(16)
C61 0.0424(19) 0.055(2) 0.058(2) 0.0061(18) 0.0172(16) 0.0178(16)
C62 0.050(2) 0.044(2) 0.062(2) 0.0070(17) 0.0239(17) 0.0142(16)
C63 0.0460(19) 0.052(2) 0.053(2) 0.0048(17) 0.0171(16) 0.0114(16)
C64 0.057(2) 0.055(2) 0.063(3) -0.0015(19) 0.0182(19) 0.0139(18)
C65 0.069(3) 0.075(3) 0.058(3) -0.008(2) 0.015(2) 0.021(2)
C66 0.077(3) 0.102(4) 0.038(2) 0.000(2) 0.0113(19) 0.029(3)
C67 0.059(2) 0.075(3) 0.051(2) 0.015(2) 0.0083(18) 0.022(2)
C68 0.0422(19) 0.058(2) 0.046(2) 0.0031(17) 0.0113(15) 0.0113(16)
C69 0.050(2) 0.048(2) 0.048(2) 0.0119(17) 0.0068(16) 0.0114(16)
C70 0.064(2) 0.059(2) 0.052(2) 0.0207(19) 0.0101(18) 0.0242(19)
C71 0.095(3) 0.080(3) 0.057(2) 0.030(2) 0.028(2) 0.050(3)
C72 0.103(3) 0.078(3) 0.055(2) 0.023(2) 0.025(2) 0.053(3)
C73 0.086(3) 0.066(3) 0.070(3) 0.022(2) 0.026(2) 0.041(2)
C74 0.141(5) 0.080(3) 0.062(3) 0.033(3) 0.021(3) 0.059(3)
C75 0.139(5) 0.077(3) 0.055(3) 0.022(2) 0.022(3) 0.061(3)
O1S 0.197(5) 0.120(4) 0.167(4) 0.071(4) 0.108(4) 0.083(4)
N1S 0.0473(19) 0.109(3) 0.062(2) 0.016(2) 0.0076(16) 0.027(2)
C1S 0.241(9) 0.080(4) 0.144(6) 0.038(4) 0.102(6) 0.088(5)
O2S 0.096(3) 0.144(4) 0.169(5) -0.072(4) 0.012(3) -0.004(3)
N2S 0.105(4) 0.167(6) 0.226(7) 0.133(6) 0.086(5) 0.080(4)
C2S 0.206(8) 0.136(6) 0.157(7) 0.081(5) 0.108(6) 0.116(6)
O3S 0.109(3) 0.143(4) 0.124(4) -0.003(3) 0.010(3) 0.018(3)
C3S 0.110(6) 0.167(8) 0.183(9) -0.049(7) -0.015(6) 0.024(6)
O4S 0.086(2) 0.130(3) 0.067(2) 0.019(2) -0.0076(18) 0.035(2)
C4S 0.143(7) 0.148(8) 0.206(10) -0.066(7) 0.025(7) 0.040(6)
O5S 0.066(2) 0.115(3) 0.103(3) 0.022(2) 0.0194(19) 0.0259(19)
C5S 0.128(7) 0.127(7) 0.189(9) 0.050(6) 0.018(6) -0.006(5)
C6S 0.108(5) 0.134(6) 0.111(5) -0.015(5) 0.032(4) -0.016(4)
C7S 0.079(4) 0.157(6) 0.076(4) -0.006(4) 0.013(3) 0.043(4)
C8S 0.086(4) 0.246(10) 0.138(6) 0.064(6) 0.038(4) 0.104(5)
C9S 0.153(7) 0.125(6) 0.279(12) 0.027(7) 0.138(8) 0.009(5)
C10S 0.105(5) 0.191(8) 0.101(5) 0.057(5) 0.053(4) 0.089(5)
C11S 0.254(14) 0.120(8) 0.291(16) 0.049(9) -0.124(12) 0.005(8)
C12S 0.201(9) 0.317(14) 0.190(9) 0.159(10) 0.134(8) 0.171(10)

loop_
_atom_type_symbol
_atom_type_description
_atom_type_scat_dispersion_real
_atom_type_scat_dispersion_imag
_atom_type_scat_source
C C 0.0033 0.0016 'International Tables Vol C Tables 4.2.6.8 and 6.1.1.4'
H H 0.0000 0.0000 'International Tables Vol C Tables 4.2.6.8 and 6.1.1.4'
N N 0.0061 0.0033 'International Tables Vol C Tables 4.2.6.8 and 6.1.1.4'
O O 0.0106 0.0060 'International Tables Vol C Tables 4.2.6.8 and 6.1.1.4'
S S 0.1246 0.1234 'International Tables Vol C Tables 4.2.6.8 and 6.1.1.4'
Ni Ni 0.3393 1.1124 'International Tables Vol C Tables 4.2.6.8 and 6.1.1.4'

loop_
_geom_angle_atom_site_label_1
_geom_angle_atom_site_label_2
_geom_angle_atom_site_label_3
_geom_angle
_geom_angle_site_symmetry_1
N2 Ni1 N8 92.63(11) .
N2 Ni1 N1 78.47(12) .
N8 Ni1 N1 95.70(11) .
N2 Ni1 N16 95.39(11) .
N8 Ni1 N16 168.62(11) .
N1 Ni1 N16 93.81(11) .
N2 Ni1 N15 171.44(12) .
N8 Ni1 N15 94.03(11) .
N1 Ni1 N15 95.52(12) .
N16 Ni1 N15 78.82(11) .
N2 Ni1 N9 96.97(11) .
N8 Ni1 N9 78.38(11) .
N1 Ni1 N9 172.44(11) .
N16 Ni1 N9 92.61(10) .
N15 Ni1 N9 89.64(11) .
O4 S1 O3 111.70(18) .
O4 S1 O2 109.9(2) .
O3 S1 O2 108.06(17) .
O4 S1 O1 109.62(15) .
O3 S1 O1 109.37(14) .
O2 S1 O1 108.06(15) .
C5 N1 C1 118.2(3) .
C5 N1 Ni1 126.2(3) .
C1 N1 Ni1 115.6(2) .
N1 C1 C2 123.0(4) .
N1 C1 C6 115.3(3) .
C2 C1 C6 121.7(4) .
C10 N2 C6 118.0(3) .
C10 N2 Ni1 126.7(2) .
C6 N2 Ni1 115.3(2) .
C3 C2 C1 117.7(4) .
C12 N3 C11 120.6(3) .
C4 C3 C2 120.0(4) .
C12 N4 C13 129.0(3) .
C3 C4 C5 118.4(4) .
C19 N5 C18 123.2(3) .
N1 C5 C4 122.7(4) .
C19 N6 C20 127.4(3) .
N2 C6 C7 121.1(3) .
N2 C6 C1 115.2(3) .
C7 C6 C1 123.7(3) .
O16 N7 O15 124.4(4) .
O16 N7 C23 118.4(4) .
O15 N7 C23 117.3(4) .
C8 C7 C6 120.0(3) .
C30 N8 C26 118.0(3) .
C30 N8 Ni1 126.3(3) .
C26 N8 Ni1 115.4(2) .
C7 C8 C9 119.3(3) .
C31 N9 C35 118.8(3) .
C31 N9 Ni1 114.6(2) .
C35 N9 Ni1 126.5(2) .
C10 C9 C8 117.8(4) .
C10 C9 C11 122.9(3) .
C8 C9 C11 119.3(3) .
C37 N10 C36 121.6(3) .
N2 C10 C9 123.8(3) .
C37 N11 C38 126.2(3) .
N3 C11 C9 114.8(3) .
C44 N12 C43 125.8(3) .
O13 C12 N3 123.4(4) .
O13 C12 N4 123.1(4) .
N3 C12 N4 113.4(3) .
C44 N13 C45 127.5(3) .
C18 C13 C14 119.2(4) .
C18 C13 N4 118.2(3) .
C14 C13 N4 122.5(4) .
O8 N14 O7 122.6(4) .
O8 N14 C48 119.8(4) .
O7 N14 C48 117.6(4) .
C15 C14 C13 120.7(5) .
C55 N15 C51 117.9(3) .
C55 N15 Ni1 127.2(3) .
C51 N15 Ni1 114.7(2) .
C14 C15 C16 120.4(4) .
C60 N16 C56 118.8(3) .
C60 N16 Ni1 125.6(2) .
C56 N16 Ni1 114.3(2) .
C15 C16 C17 120.4(4) .
C62 N17 C61 121.8(3) .
C18 C17 C16 118.3(4) .
C62 N18 C63 125.7(3) .
C13 C18 C17 120.9(4) .
C13 C18 N5 119.9(3) .
C17 C18 N5 119.2(4) .
C69 N19 C68 126.6(3) .
O14 C19 N5 123.6(3) .
O14 C19 N6 124.1(3) .
N5 C19 N6 112.3(3) .
C69 N20 C70 128.4(3) .
N6 C20 C25 124.1(3) .
N6 C20 C21 117.0(3) .
C25 C20 C21 118.9(3) .
O11 N21 O12 121.3(4) .
O11 N21 C73 120.3(4) .
O12 N21 C73 118.4(4) .
C22 C21 C20 121.2(3) .
C21 C22 C23 118.5(3) .
C22 C23 C24 122.0(3) .
C22 C23 N7 119.1(4) .
C24 C23 N7 118.9(4) .
C23 C24 C25 119.4(3) .
C24 C25 C20 119.9(3) .
N8 C26 C27 121.5(3) .
N8 C26 C31 114.6(3) .
C27 C26 C31 123.9(3) .
C28 C27 C26 119.4(4) .
C29 C28 C27 119.3(3) .
C28 C29 C30 118.9(4) .
N8 C30 C29 122.8(4) .
N9 C31 C32 121.2(3) .
N9 C31 C26 116.6(3) .
C32 C31 C26 122.1(3) .
C33 C32 C31 119.1(3) .
C32 C33 C34 120.6(3) .
C33 C34 C35 116.7(3) .
C33 C34 C36 122.0(3) .
C35 C34 C36 121.2(3) .
N9 C35 C34 123.4(3) .
N10 C36 C34 113.2(3) .
O5 C37 N11 125.2(3) .
O5 C37 N10 123.4(3) .
N11 C37 N10 111.4(3) .
C39 C38 C43 119.8(3) .
C39 C38 N11 122.0(3) .
C43 C38 N11 118.1(3) .
C40 C39 C38 120.3(3) .
C39 C40 C41 120.3(3) .
C42 C41 C40 120.4(4) .
C41 C42 C43 120.1(3) .
C38 C43 C42 119.1(3) .
C38 C43 N12 119.6(3) .
C42 C43 N12 121.2(3) .
O6 C44 N12 125.4(3) .
O6 C44 N13 123.9(3) .
N12 C44 N13 110.7(3) .
C46 C45 C50 119.0(3) .
C46 C45 N13 124.3(3) .
C50 C45 N13 116.6(3) .
C47 C46 C45 119.9(3) .
C48 C47 C46 119.9(4) .
C47 C48 C49 121.5(3) .
C47 C48 N14 118.8(4) .
C49 C48 N14 119.6(4) .
C50 C49 C48 119.1(4) .
C49 C50 C45 120.5(4) .
N15 C51 C52 121.4(3) .
N15 C51 C56 115.2(3) .
C52 C51 C56 123.3(3) .
C51 C52 C53 119.6(4) .
C54 C53 C52 118.8(4) .
C55 C54 C53 118.7(4) .
N15 C55 C54 123.5(4) .
N16 C56 C57 121.0(3) .
N16 C56 C51 115.5(3) .
C57 C56 C51 123.4(3) .
C56 C57 C58 119.6(3) .
C57 C58 C59 120.0(3) .
C60 C59 C58 117.4(3) .
C60 C59 C61 121.2(3) .
C58 C59 C61 121.3(3) .
N16 C60 C59 123.0(3) .
N17 C61 C59 114.1(3) .
O9 C62 N17 122.9(3) .
O9 C62 N18 123.5(3) .
N17 C62 N18 113.6(3) .
C68 C63 C64 118.8(3) .
C68 C63 N18 119.2(3) .
C64 C63 N18 121.9(3) .
C65 C64 C63 121.2(4) .
C64 C65 C66 120.1(4) .
C65 C66 C67 120.6(4) .
C68 C67 C66 119.7(4) .
C67 C68 C63 119.5(4) .
C67 C68 N19 122.1(4) .
C63 C68 N19 118.4(3) .
O10 C69 N19 124.8(4) .
O10 C69 N20 123.2(4) .
N19 C69 N20 112.1(3) .
C75 C70 C71 118.3(4) .
C75 C70 N20 124.0(4) .
C71 C70 N20 117.7(3) .
C72 C71 C70 121.2(4) .
C73 C72 C71 119.5(4) .
C72 C73 C74 120.9(4) .
C72 C73 N21 119.3(4) .
C74 C73 N21 119.8(4) .
C73 C74 C75 119.4(4) .
C70 C75 C74 120.6(4) .
C1S O1S C2S 108.5(6) .
C7S N1S C9S 124.8(6) .
C7S N1S C8S 120.7(6) .
C9S N1S C8S 114.3(6) .
C2S C1S O1S 113.4(6) 2_677
C4S O2S C5S 110.1(7) .
C10S N2S C12S 135.2(10) .
C10S N2S C11S 111.7(9) .
C12S N2S C11S 113.0(8) .
C1S C2S O1S 113.3(6) 2_677
C6S O3S C3S 109.8(6) .
C4S C3S O3S 113.9(8) .
C3S C4S O2S 117.1(9) .
C6S C5S O2S 108.7(8) .
O3S C6S C5S 116.1(7) .
O4S C7S N1S 128.1(7) .
O5S C10S N2S 137.9(9) .

loop_
_geom_bond_atom_site_label_1
_geom_bond_atom_site_label_2
_geom_bond_distance
_geom_bond_site_symmetry_2
Ni1 N2 2.079(3) .
Ni1 N8 2.083(3) .
Ni1 N1 2.084(3) .
Ni1 N16 2.088(3) .
Ni1 N15 2.090(3) .
Ni1 N9 2.093(3) .
S1 O4 1.447(3) .
S1 O3 1.450(2) .
S1 O2 1.474(3) .
S1 O1 1.487(2) .
N1 C5 1.331(5) .
N1 C1 1.343(5) .
C1 C2 1.389(5) .
C1 C6 1.480(5) .
N2 C10 1.342(5) .
N2 C6 1.355(4) .
C2 C3 1.383(6) .
N3 C12 1.337(5) .
N3 C11 1.445(5) .
C3 C4 1.378(7) .
N4 C12 1.377(5) .
N4 C13 1.401(5) .
C4 C5 1.389(6) .
O5 C37 1.214(4) .
N5 C19 1.360(5) .
N5 C18 1.429(4) .
O6 C44 1.212(4) .
N6 C19 1.374(4) .
N6 C20 1.398(4) .
C6 C7 1.389(5) .
O7 N14 1.231(5) .
N7 O16 1.227(5) .
N7 O15 1.234(5) .
N7 C23 1.466(5) .
C7 C8 1.371(6) .
O8 N14 1.216(5) .
N8 C30 1.341(4) .
N8 C26 1.354(5) .
C8 C9 1.389(5) .
O9 C62 1.227(4) .
N9 C31 1.342(4) .
N9 C35 1.345(4) .
C9 C10 1.377(5) .
C9 C11 1.505(6) .
O10 C69 1.222(4) .
N10 C37 1.376(4) .
N10 C36 1.439(4) .
O11 N21 1.204(5) .
N11 C37 1.373(4) .
N11 C38 1.406(4) .
O12 N21 1.220(5) .
N12 C44 1.370(4) .
N12 C43 1.421(4) .
C12 O13 1.221(5) .
N13 C44 1.382(4) .
N13 C45 1.397(4) .
C13 C18 1.388(6) .
C13 C14 1.395(5) .
O14 C19 1.225(4) .
N14 C48 1.459(5) .
C14 C15 1.369(7) .
N15 C55 1.339(5) .
N15 C51 1.360(4) .
C15 C16 1.381(7) .
N16 C60 1.341(4) .
N16 C56 1.358(4) .
C16 C17 1.411(6) .
N17 C62 1.353(5) .
N17 C61 1.451(5) .
C17 C18 1.398(6) .
N18 C62 1.376(5) .
N18 C63 1.409(5) .
N19 C69 1.348(5) .
N19 C68 1.419(5) .
N20 C69 1.375(5) .
N20 C70 1.390(5) .
C20 C25 1.399(5) .
C20 C21 1.399(5) .
N21 C73 1.452(6) .
C21 C22 1.374(5) .
C22 C23 1.376(5) .
C23 C24 1.382(5) .
C24 C25 1.381(5) .
C26 C27 1.385(5) .
C26 C31 1.471(5) .
C27 C28 1.381(5) .
C28 C29 1.362(6) .
C29 C30 1.386(5) .
C31 C32 1.395(5) .
C32 C33 1.378(5) .
C33 C34 1.386(5) .
C34 C35 1.396(5) .
C34 C36 1.502(5) .
C38 C39 1.385(5) .
C38 C43 1.402(5) .
C39 C40 1.379(5) .
C40 C41 1.383(6) .
C41 C42 1.376(5) .
C42 C43 1.404(5) .
C45 C46 1.390(5) .
C45 C50 1.396(5) .
C46 C47 1.377(5) .
C47 C48 1.362(5) .
C48 C49 1.375(6) .
C49 C50 1.372(5) .
C51 C52 1.381(5) .
C51 C56 1.472(5) .
C52 C53 1.388(6) .
C53 C54 1.379(6) .
C54 C55 1.375(6) .
C56 C57 1.375(5) .
C57 C58 1.378(5) .
C58 C59 1.384(5) .
C59 C60 1.385(5) .
C59 C61 1.509(5) .
C63 C68 1.393(5) .
C63 C64 1.406(5) .
C64 C65 1.356(6) .
C65 C66 1.368(7) .
C66 C67 1.393(6) .
C67 C68 1.392(5) .
C70 C75 1.376(5) .
C70 C71 1.382(6) .
C71 C72 1.369(6) .
C72 C73 1.350(6) .
C73 C74 1.374(6) .
C74 C75 1.376(7) .
O1S C1S 1.447(8) .
O1S C2S 1.451(7) .
N1S C7S 1.318(7) .
N1S C9S 1.409(8) .
N1S C8S 1.420(7) .
C1S C2S 1.386(9) 2_677
O2S C4S 1.426(10) .
O2S C5S 1.457(9) .
N2S C10S 1.207(8) .
N2S C12S 1.413(10) .
N2S C11S 1.533(13) .
C2S C1S 1.386(9) 2_677
O3S C6S 1.407(8) .
O3S C3S 1.425(9) .
C3S C4S 1.336(10) .
O4S C7S 1.187(6) .
O5S C10S 1.188(7) .
C5S C6S 1.437(10) .
